data_1571721
loop_
_publ_author_name
'Li, Yang'
'Ok, Kang Min'

_publ_section_title
;
 Crystal clear: unveiling giant birefringence in organic--inorganic
 cocrystals
;
_journal_issue 26
_journal_name_full 'Chemical Science'
_journal_page_first 10193
_journal_page_last 10199
_journal_paper_doi 10.1039/D4SC02569E
_journal_volume 15
_journal_year 2024
_chemical_formula_moiety 'C10 H14 Li2 N4 O10'
_chemical_formula_sum 'C10 H14 Li2 N4 O10'
_chemical_formula_weight 364.13
_space_group_crystal_system monoclinic
_space_group_IT_number 14
_space_group_name_Hall '-P 2yn'
_space_group_name_H-M_alt 'P 1 21/n 1'
_atom_sites_solution_hydrogens mixed
_atom_sites_solution_primary dual
_audit_creation_date 2024-04-08
_audit_creation_method
;
Olex2 1.5
(compiled 2024.02.16 svn.r378c4104 for OlexSys, GUI svn.r6928)
;
_audit_update_record
;
2024-04-08 deposited with the CCDC.	2024-05-27 downloaded from the CCDC.
;
_cell_angle_alpha 90
_cell_angle_beta 110.89(3)
_cell_angle_gamma 90
_cell_formula_units_Z 2
_cell_length_a 8.821(8)
_cell_length_b 10.477(9)
_cell_length_c 9.205(9)
_cell_measurement_reflns_used 2793
_cell_measurement_temperature 171.00
_cell_measurement_theta_max 27.049
_cell_measurement_theta_min 3.064
_cell_volume 794.8(13)
_computing_cell_refinement 'SAINT V8.40B (?, 2016)'
_computing_data_reduction 'SAINT V8.40B (?, 2016)'
_computing_molecular_graphics 'Olex2 1.5 (Dolomanov et al., 2009)'
_computing_publication_material 'Olex2 1.5 (Dolomanov et al., 2009)'
_computing_structure_refinement 'SHELXL 2018/3 (Sheldrick, 2015)'
_computing_structure_solution 'SHELXT 2018/2 (Sheldrick, 2018)'
_diffrn_ambient_temperature 171.00
_diffrn_detector_area_resol_mean 5.6
_diffrn_detector_type 'PHOTON II CPAD detector'
_diffrn_measured_fraction_theta_full 0.999
_diffrn_measured_fraction_theta_max 0.999
_diffrn_measurement_device 'three-circle diffractometer'
_diffrn_measurement_device_type 'Bruker D8 QUEST'
_diffrn_measurement_method '\w scans'
_diffrn_radiation_type MoK\a
_diffrn_radiation_wavelength 0.71073
_diffrn_reflns_av_R_equivalents 0.1264
_diffrn_reflns_av_unetI/netI 0.0732
_diffrn_reflns_Laue_measured_fraction_full 0.999
_diffrn_reflns_Laue_measured_fraction_max 0.999
_diffrn_reflns_limit_h_max 11
_diffrn_reflns_limit_h_min -11
_diffrn_reflns_limit_k_max 13
_diffrn_reflns_limit_k_min -13
_diffrn_reflns_limit_l_max 11
_diffrn_reflns_limit_l_min -11
_diffrn_reflns_number 14271
_diffrn_reflns_point_group_measured_fraction_full 0.999
_diffrn_reflns_point_group_measured_fraction_max 0.999
_diffrn_reflns_theta_full 25.242
_diffrn_reflns_theta_max 27.483
_diffrn_reflns_theta_min 2.747
_exptl_absorpt_coefficient_mu 0.134
_exptl_absorpt_correction_T_max 0.7457
_exptl_absorpt_correction_T_min 0.4475
_exptl_absorpt_correction_type multi-scan
_exptl_absorpt_process_details
;
SADABS-2016/2 (Bruker,2016/2) was used for absorption correction.
wR2(int) was 0.1416 before and 0.1095 after correction.
The Ratio of minimum to maximum transmission is 0.6001.
The \l/2 correction factor is Not present.
;
_exptl_crystal_colour 'clear light colourless'
_exptl_crystal_colour_lustre clear
_exptl_crystal_colour_modifier light
_exptl_crystal_colour_primary colourless
_exptl_crystal_density_diffrn 1.522
_exptl_crystal_description block
_exptl_crystal_F_000 376
_exptl_crystal_size_max 0.216
_exptl_crystal_size_mid 0.126
_exptl_crystal_size_min 0.098
_refine_diff_density_max 0.245
_refine_diff_density_min -0.225
_refine_diff_density_rms 0.056
_refine_ls_extinction_coef 0.028(5)
_refine_ls_extinction_expression Fc^*^=kFc[1+0.001xFc^2^\l^3^/sin(2\q)]^-1/4^
_refine_ls_extinction_method 'SHELXL-2018/3 (Sheldrick 2018)'
_refine_ls_goodness_of_fit_ref 1.019
_refine_ls_hydrogen_treatment constr
_refine_ls_matrix_type full
_refine_ls_number_parameters 122
_refine_ls_number_reflns 1823
_refine_ls_number_restraints 1
_refine_ls_restrained_S_all 1.022
_refine_ls_R_factor_all 0.0926
_refine_ls_R_factor_gt 0.0535
_refine_ls_shift/su_max 0.000
_refine_ls_shift/su_mean 0.000
_refine_ls_structure_factor_coef Fsqd
_refine_ls_weighting_details 'w=1/[\s^2^(Fo^2^)+(0.0451P)^2^+0.3964P] where P=(Fo^2^+2Fc^2^)/3'
_refine_ls_weighting_scheme calc
_refine_ls_wR_factor_gt 0.1130
_refine_ls_wR_factor_ref 0.1307
_reflns_Friedel_coverage 0.000
_reflns_number_gt 1235
_reflns_number_total 1823
_reflns_threshold_expression 'I > 2\s(I)'
_cod_data_source_file d4sc02569e2.cif
_cod_data_source_block 1
_cod_depositor_comments 'Adding full bibliography for 1571720--1571722.cif.'
_cod_database_code 1571721
_shelx_shelxl_version_number 2018/3
_shelx_space_group_comment
;
The symmetry employed for this shelxl refinement is uniquely defined
by the following loop, which should always be used as a source of
symmetry information in preference to the above space-group names.
They are only intended as comments.
;
_shelx_estimated_absorpt_t_max 0.987
_shelx_estimated_absorpt_t_min 0.972
_olex2_refinement_description
;
1. Fixed Uiso
 At 1.2 times of:
  All C(H) groups, All N(H) groups
 At 1.5 times of:
  All O(H,H) groups
2. Restrained distances
 Li1-H2A \\sim Li1-H2B
 with sigma of 0.02
3.a Free rotating group:
 O2(H2A,H2B)
3.b Aromatic/amide H refined with riding coordinates:
 N1(H1), C5(H5), C4(H4), C2(H2), C3(H3)
;
_olex2_submission_special_instructions 'No special instructions were received'

loop_
_space_group_symop_operation_xyz
'x, y, z'
'-x+1/2, y+1/2, -z+1/2'
'-x, -y, -z'
'x-1/2, -y-1/2, z-1/2'

loop_
_atom_site_label
_atom_site_type_symbol
_atom_site_fract_x
_atom_site_fract_y
_atom_site_fract_z
_atom_site_U_iso_or_equiv
_atom_site_adp_type
_atom_site_occupancy
_atom_site_site_symmetry_order
_atom_site_calc_flag
_atom_site_refinement_flags_posn
_atom_site_refinement_flags_adp
_atom_site_refinement_flags_occupancy
_atom_site_disorder_assembly
_atom_site_disorder_group
O1 O 0.90477(19) 0.53814(16) 0.35722(17) 0.0289(4) Uani 1 1 d . . . . .
O3 O 0.76032(19) 0.37449(15) 0.63469(18) 0.0309(4) Uani 1 1 d . . . . .
O2 O 0.8024(2) 0.67151(16) 0.63066(19) 0.0334(5) Uani 1 1 d G . . . .
H2A H 0.702690 0.698658 0.594021 0.050 Uiso 1 1 d DG U . . .
H2B H 0.842520 0.704810 0.723140 0.050 Uiso 1 1 d DG U . . .
O5 O 0.5280(2) 0.27913(16) 0.5495(2) 0.0380(5) Uani 1 1 d . . . . .
O4 O 0.5909(2) 0.42174(16) 0.40770(19) 0.0383(5) Uani 1 1 d . . . . .
N2 N 0.6250(2) 0.35839(17) 0.5295(2) 0.0239(4) Uani 1 1 d . . . . .
N1 N 0.6097(3) 0.60387(19) -0.0873(2) 0.0322(5) Uani 1 1 d . . . . .
H1 H 0.545061 0.617246 -0.183928 0.039 Uiso 1 1 calc R U . . .
C1 C 0.8122(3) 0.5596(2) 0.2175(2) 0.0224(5) Uani 1 1 d . . . . .
C5 C 0.8309(3) 0.4945(2) 0.0890(3) 0.0292(6) Uani 1 1 d . . . . .
H5 H 0.915296 0.433391 0.107101 0.035 Uiso 1 1 calc R U . . .
C4 C 0.7309(3) 0.5182(2) -0.0576(3) 0.0340(6) Uani 1 1 d . . . . .
H4 H 0.746085 0.473894 -0.141469 0.041 Uiso 1 1 calc R U . . .
C2 C 0.6820(3) 0.6491(2) 0.1784(3) 0.0291(6) Uani 1 1 d . . . . .
H2 H 0.662346 0.695282 0.258691 0.035 Uiso 1 1 calc R U . . .
C3 C 0.5860(3) 0.6693(2) 0.0285(3) 0.0335(6) Uani 1 1 d . . . . .
H3 H 0.500896 0.730254 0.004921 0.040 Uiso 1 1 calc R U . . .
Li1 Li 0.8704(5) 0.5170(4) 0.5526(4) 0.0284(9) Uani 1 1 d D . . . .

loop_
_atom_site_aniso_label
_atom_site_aniso_U_11
_atom_site_aniso_U_22
_atom_site_aniso_U_33
_atom_site_aniso_U_23
_atom_site_aniso_U_13
_atom_site_aniso_U_12
O1 0.0240(9) 0.0443(10) 0.0180(8) 0.0021(7) 0.0070(7) 0.0027(7)
O3 0.0269(9) 0.0363(10) 0.0250(9) -0.0041(7) 0.0037(7) 0.0011(7)
O2 0.0326(10) 0.0352(10) 0.0317(10) -0.0088(7) 0.0105(8) 0.0023(8)
O5 0.0329(10) 0.0318(9) 0.0506(12) 0.0092(8) 0.0167(9) -0.0045(8)
O4 0.0539(12) 0.0395(10) 0.0218(9) 0.0096(7) 0.0136(8) 0.0029(9)
N2 0.0280(11) 0.0228(9) 0.0222(10) 0.0003(8) 0.0107(8) 0.0027(8)
N1 0.0369(12) 0.0353(11) 0.0192(10) 0.0073(8) 0.0036(8) -0.0042(9)
C1 0.0214(12) 0.0275(11) 0.0200(11) 0.0007(9) 0.0095(9) -0.0026(9)
C5 0.0349(14) 0.0287(12) 0.0272(12) -0.0014(9) 0.0148(11) 0.0057(10)
C4 0.0516(17) 0.0324(13) 0.0212(12) -0.0036(10) 0.0169(12) -0.0028(12)
C2 0.0309(13) 0.0322(12) 0.0252(12) -0.0022(10) 0.0115(10) 0.0044(10)
C3 0.0341(14) 0.0314(13) 0.0358(14) 0.0070(11) 0.0134(12) 0.0049(11)
Li1 0.031(2) 0.033(2) 0.025(2) -0.0010(16) 0.0135(17) 0.0016(16)

loop_
_atom_type_symbol
_atom_type_description
_atom_type_scat_dispersion_real
_atom_type_scat_dispersion_imag
_atom_type_scat_source
C C 0.0033 0.0016 'International Tables Vol C Tables 4.2.6.8 and 6.1.1.4'
H H 0.0000 0.0000 'International Tables Vol C Tables 4.2.6.8 and 6.1.1.4'
Li Li -0.0003 0.0001 'International Tables Vol C Tables 4.2.6.8 and 6.1.1.4'
N N 0.0061 0.0033 'International Tables Vol C Tables 4.2.6.8 and 6.1.1.4'
O O 0.0106 0.0060 'International Tables Vol C Tables 4.2.6.8 and 6.1.1.4'

loop_
_geom_angle_atom_site_label_1
_geom_angle_atom_site_label_2
_geom_angle_atom_site_label_3
_geom_angle
_geom_angle_site_symmetry_1
_geom_angle_site_symmetry_3
_geom_angle_publ_flag
C1 O1 Li1 134.44(19) . . ?
C1 O1 Li1 132.27(18) . 3_766 ?
Li1 O1 Li1 92.46(18) . 3_766 ?
N2 O3 Li1 104.90(17) . . ?
H2A O2 H2B 104.5 . . ?
Li1 O2 H2A 122.0 . . ?
Li1 O2 H2B 128.5 . . ?
N2 O4 Li1 81.90(16) . . ?
O3 N2 O5 119.23(19) . . ?
O3 N2 Li1 48.23(13) . . ?
O5 N2 Li1 167.33(17) . . ?
O4 N2 O3 118.90(19) . . ?
O4 N2 O5 121.9(2) . . ?
O4 N2 Li1 70.70(15) . . ?
C4 N1 H1 119.5 . . ?
C3 N1 H1 119.5 . . ?
C3 N1 C4 121.0(2) . . ?
O1 C1 C5 122.1(2) . . ?
O1 C1 C2 122.7(2) . . ?
C5 C1 C2 115.2(2) . . ?
C1 C5 H5 119.5 . . ?
C4 C5 C1 121.0(2) . . ?
C4 C5 H5 119.5 . . ?
N1 C4 H4 119.5 . . ?
C5 C4 N1 121.0(2) . . ?
C5 C4 H4 119.5 . . ?
C1 C2 H2 119.5 . . ?
C3 C2 C1 121.0(2) . . ?
C3 C2 H2 119.5 . . ?
N1 C3 C2 120.7(2) . . ?
N1 C3 H3 119.6 . . ?
C2 C3 H3 119.6 . . ?
O1 Li1 O1 87.54(18) . 3_766 ?
O1 Li1 O3 99.79(19) 3_766 . ?
O1 Li1 O3 132.1(2) . . ?
O1 Li1 O2 119.3(2) 3_766 . ?
O1 Li1 O2 114.6(2) . . ?
O1 Li1 O4 139.1(2) 3_766 . ?
O1 Li1 O4 90.07(16) . . ?
O1 Li1 N2 112.73(18) . . ?
O1 Li1 N2 121.49(19) 3_766 . ?
O1 Li1 Li1 43.71(13) 3_766 3_766 ?
O1 Li1 Li1 43.83(12) . 3_766 ?
O3 Li1 O4 54.25(12) . . ?
O3 Li1 N2 26.87(8) . . ?
O3 Li1 Li1 125.6(2) . 3_766 ?
O2 Li1 O3 102.64(19) . . ?
O2 Li1 O4 98.65(18) . . ?
O2 Li1 N2 101.45(18) . . ?
O2 Li1 Li1 128.9(3) . 3_766 ?
O4 Li1 N2 27.40(7) . . ?
O4 Li1 Li1 121.6(2) . 3_766 ?
N2 Li1 Li1 129.0(2) . 3_766 ?

loop_
_geom_bond_atom_site_label_1
_geom_bond_atom_site_label_2
_geom_bond_distance
_geom_bond_site_symmetry_2
_geom_bond_publ_flag
O1 C1 1.274(3) . ?
O1 Li1 1.945(5) 3_766 ?
O1 Li1 1.940(4) . ?
O3 N2 1.252(3) . ?
O3 Li1 2.065(4) . ?
O2 H2A 0.8701 . ?
O2 H2B 0.8700 . ?
O2 Li1 1.950(4) . ?
O5 N2 1.253(3) . ?
O4 N2 1.244(2) . ?
O4 Li1 2.551(5) . ?
N2 Li1 2.676(5) . ?
N1 H1 0.8800 . ?
N1 C4 1.347(3) . ?
N1 C3 1.345(3) . ?
C1 C5 1.425(3) . ?
C1 C2 1.426(3) . ?
C5 H5 0.9500 . ?
C5 C4 1.347(3) . ?
C4 H4 0.9500 . ?
C2 H2 0.9500 . ?
C2 C3 1.353(3) . ?
C3 H3 0.9500 . ?
Li1 Li1 2.805(8) 3_766 ?

loop_
_geom_hbond_atom_site_label_D
_geom_hbond_atom_site_label_H
_geom_hbond_atom_site_label_A
_geom_hbond_distance_DH
_geom_hbond_distance_HA
_geom_hbond_distance_DA
_geom_hbond_angle_DHA
_geom_hbond_site_symmetry_A
_geom_hbond_publ_flag
O2 H2A O5 0.87 2.01 2.840(3) 160.3 3_666 yes
O2 H2B O5 0.87 2.14 3.006(3) 172.4 2_656 yes
N1 H1 O4 0.88 2.02 2.860(4) 158.9 3_665 yes

loop_
_geom_torsion_atom_site_label_1
_geom_torsion_atom_site_label_2
_geom_torsion_atom_site_label_3
_geom_torsion_atom_site_label_4
_geom_torsion
_geom_torsion_site_symmetry_1
_geom_torsion_site_symmetry_2
_geom_torsion_site_symmetry_3
_geom_torsion_site_symmetry_4
_geom_torsion_publ_flag
O1 C1 C5 C4 179.6(2) . . . . ?
O1 C1 C2 C3 -179.9(2) . . . . ?
C1 C5 C4 N1 -0.3(4) . . . . ?
C1 C2 C3 N1 0.9(4) . . . . ?
C5 C1 C2 C3 -0.4(3) . . . . ?
C4 N1 C3 C2 -1.1(4) . . . . ?
C2 C1 C5 C4 0.1(3) . . . . ?
C3 N1 C4 C5 0.7(4) . . . . ?
Li1 O1 C1 C5 29.1(4) 3_766 . . . ?
Li1 O1 C1 C5 -137.4(3) . . . . ?
Li1 O1 C1 C2 -151.4(2) 3_766 . . . ?
Li1 O1 C1 C2 42.0(4) . . . . ?
Li1 O3 N2 O5 -177.73(18) . . . . ?
Li1 O3 N2 O4 2.3(2) . . . . ?
Li1 O4 N2 O3 -1.82(19) . . . . ?
Li1 O4 N2 O5 178.2(2) . . . . ?
